data_7153123
loop_
_publ_author_name
'Kinthada, Lakshmana K.'
'Ghosh, Santanu'
'De, Subhadip'
'Bhunia, Subhajit'
'Dey, Dhananjay'
'Bisai, Alakesh'

_publ_section_title
;
 Acid-catalyzed reactions of 3-hydroxy-2-oxindoles with electron-rich
 substrates: synthesis of 2-oxindoles with all-carbon quaternary center.
;
_journal_issue 40
_journal_name_full 'Organic &amp; biomolecular chemistry'
_journal_page_first 6984
_journal_page_last 6993
_journal_paper_doi 10.1039/c3ob41482e
_journal_volume 11
_journal_year 2013
_chemical_formula_sum 'C24 H21 N3'
_chemical_formula_weight 351.44
_space_group_IT_number 19
_symmetry_cell_setting orthorhombic
_symmetry_Int_Tables_number 19
_symmetry_space_group_name_Hall 'P 2ac 2ab'
_symmetry_space_group_name_H-M 'P 21 21 21'
_atom_sites_solution_hydrogens geom
_atom_sites_solution_primary direct
_atom_sites_solution_secondary difmap
_audit_creation_method SHELXL-97
_cell_angle_alpha 90.00
_cell_angle_beta 90.00
_cell_angle_gamma 90.00
_cell_formula_units_Z 4
_cell_length_a 6.7467(4)
_cell_length_b 12.8110(7)
_cell_length_c 21.6174(13)
_cell_measurement_temperature 298(2)
_cell_measurement_theta_max 22.85
_cell_measurement_theta_min 2.47
_cell_volume 1868.43(19)
_computing_structure_refinement 'SHELXL-97 (Sheldrick, 1997)'
_computing_structure_solution 'SHELXS-97 (Sheldrick, 1990)'
_diffrn_ambient_temperature 298(2)
_diffrn_measured_fraction_theta_full 0.999
_diffrn_measured_fraction_theta_max 0.999
_diffrn_radiation_monochromator graphite
_diffrn_radiation_source 'fine-focus sealed tube'
_diffrn_radiation_type MoK\a
_diffrn_radiation_wavelength 0.71073
_diffrn_reflns_av_R_equivalents 0.0766
_diffrn_reflns_av_sigmaI/netI 0.0751
_diffrn_reflns_limit_h_max 9
_diffrn_reflns_limit_h_min -9
_diffrn_reflns_limit_k_max 17
_diffrn_reflns_limit_k_min -16
_diffrn_reflns_limit_l_max 29
_diffrn_reflns_limit_l_min -29
_diffrn_reflns_number 19529
_diffrn_reflns_theta_full 29.13
_diffrn_reflns_theta_max 29.13
_diffrn_reflns_theta_min 2.47
_exptl_absorpt_coefficient_mu 0.074
_exptl_absorpt_correction_T_max 0.9963
_exptl_absorpt_correction_T_min 0.9926
_exptl_absorpt_correction_type multi-scan
_exptl_absorpt_process_details SADABS
_exptl_crystal_density_diffrn 1.249
_exptl_crystal_density_method 'not measured'
_exptl_crystal_F_000 744
_exptl_crystal_size_max 0.10
_exptl_crystal_size_mid 0.05
_exptl_crystal_size_min 0.05
_refine_diff_density_max 0.422
_refine_diff_density_min -0.223
_refine_diff_density_rms 0.042
_refine_ls_extinction_method none
_refine_ls_goodness_of_fit_ref 1.025
_refine_ls_hydrogen_treatment constr
_refine_ls_matrix_type full
_refine_ls_number_parameters 244
_refine_ls_number_reflns 5021
_refine_ls_number_restraints 0
_refine_ls_restrained_S_all 1.025
_refine_ls_R_factor_all 0.1550
_refine_ls_R_factor_gt 0.0706
_refine_ls_shift/su_max 0.000
_refine_ls_shift/su_mean 0.000
_refine_ls_structure_factor_coef Fsqd
_refine_ls_weighting_details 'calc w=1/[\s^2^(Fo^2^)+(0.0805P)^2^+0.3418P] where P=(Fo^2^+2Fc^2^)/3'
_refine_ls_weighting_scheme calc
_refine_ls_wR_factor_gt 0.1540
_refine_ls_wR_factor_ref 0.1849
_reflns_number_gt 2663
_reflns_number_total 5021
_reflns_threshold_expression >2sigma(I)
_cod_data_source_file c3ob41482e.txt
_cod_data_source_block shelxl
_cod_depositor_comments
;
The following automatic conversions were performed:

'_symmetry_cell_setting' value 'Orthorhombic' changed to
'orthorhombic' according to
/home/saulius/struct/CIF-dictionaries/cif_core.dic dictionary named
'cif_core.dic' version 2.4.2 from 2011-04-26.

Automatic conversion script
Id: cif_fix_values 1891 2012-01-12 08:04:46Z andrius 

The following automatic conversions were performed:

data name '_iucr_refine_instruction_details' was replaced with
'_iucr_refine_instructions_details' as specified in the replacement
file 'data/replacement-values/replacement_tags.lst'.

Automatic conversion script
Id: cif_correct_tags 9268 2022-04-12 08:56:07Z antanas 
;
_cod_database_code 7153123

loop_
_symmetry_equiv_pos_as_xyz
'x, y, z'
'x+1/2, -y+1/2, -z'
'-x, y+1/2, -z+1/2'
'-x+1/2, -y, z+1/2'

loop_
_atom_site_label
_atom_site_type_symbol
_atom_site_fract_x
_atom_site_fract_y
_atom_site_fract_z
_atom_site_U_iso_or_equiv
_atom_site_adp_type
_atom_site_occupancy
_atom_site_symmetry_multiplicity
_atom_site_calc_flag
_atom_site_refinement_flags
C18 C 0.2686(5) 0.8286(3) 0.24921(12) 0.0571(8) Uani 1 1 d .
H18A H 0.3272 0.7608 0.2412 0.069 Uiso 1 1 calc R
H18B H 0.3572 0.8661 0.2767 0.069 Uiso 1 1 calc R
N3 N -0.0067(6) 0.6515(2) 0.23246(15) 0.0921(10) Uani 1 1 d .
H3A H 0.1066 0.6516 0.2142 0.111 Uiso 1 1 calc R
H3B H -0.0886 0.6012 0.2263 0.111 Uiso 1 1 calc R
C16 C 0.6008(5) 0.9668(2) 0.20862(15) 0.0570(8) Uani 1 1 d .
H16 H 0.6208 0.9355 0.2469 0.068 Uiso 1 1 calc R
N2 N 0.7302(4) 1.0340(2) 0.18113(13) 0.0663(7) Uani 1 1 d .
H2 H 0.8428 1.0531 0.1960 0.080 Uiso 1 1 calc R
C10 C 0.7208(6) 1.1375(2) 0.08184(16) 0.0679(10) Uani 1 1 d .
H10 H 0.8412 1.1716 0.0875 0.081 Uiso 1 1 calc R
C11 C 0.6073(6) 1.1554(3) 0.03063(17) 0.0733(10) Uani 1 1 d .
H11 H 0.6525 1.2012 0.0004 0.088 Uiso 1 1 calc R
C12 C 0.4233(6) 1.1058(3) 0.02286(15) 0.0687(9) Uani 1 1 d .
H12 H 0.3471 1.1205 -0.0119 0.082 Uiso 1 1 calc R
C8 C 0.0183(5) 0.8177(2) 0.10481(13) 0.0566(7) Uani 1 1 d .
H8 H -0.0851 0.8643 0.1118 0.068 Uiso 1 1 calc R
N1 N 0.0143(4) 0.7387(2) 0.06237(12) 0.0653(8) Uani 1 1 d .
H1 H -0.0841 0.7245 0.0385 0.078 Uiso 1 1 calc R
C24 C -0.0560(5) 0.7308(3) 0.27092(15) 0.0621(9) Uani 1 1 d .
C19 C 0.0737(5) 0.8129(2) 0.28158(12) 0.0514(7) Uani 1 1 d .
C17 C 0.2533(4) 0.8896(2) 0.18688(12) 0.0475(7) Uani 1 1 d .
H17 H 0.1457 0.9403 0.1918 0.057 Uiso 1 1 calc R
C7 C 0.1940(4) 0.8186(2) 0.13531(12) 0.0459(7) Uani 1 1 d .
C6 C 0.3091(4) 0.7338(2) 0.10905(12) 0.0486(7) Uani 1 1 d .
C15 C 0.4386(4) 0.9516(2) 0.17256(13) 0.0475(7) Uani 1 1 d .
C9 C 0.6503(5) 1.0663(2) 0.12546(14) 0.0535(8) Uani 1 1 d .
C14 C 0.4688(4) 1.0147(2) 0.11823(13) 0.0462(7) Uani 1 1 d .
C1 C 0.1891(5) 0.6859(2) 0.06341(13) 0.0543(8) Uani 1 1 d .
C22 C -0.2802(8) 0.7935(6) 0.3467(2) 0.1100(17) Uani 1 1 d .
H22 H -0.3990 0.7868 0.3682 0.132 Uiso 1 1 calc R
C23 C -0.2319(6) 0.7204(4) 0.3045(2) 0.0840(12) Uani 1 1 d .
H23 H -0.3148 0.6636 0.2978 0.101 Uiso 1 1 calc R
C5 C 0.4972(5) 0.6935(3) 0.11999(15) 0.0641(8) Uani 1 1 d .
H5 H 0.5804 0.7238 0.1492 0.077 Uiso 1 1 calc R
C4 C 0.5579(6) 0.6071(3) 0.08638(18) 0.0796(11) Uani 1 1 d .
H4 H 0.6829 0.5789 0.0935 0.096 Uiso 1 1 calc R
C3 C 0.4362(7) 0.5622(3) 0.04249(18) 0.0811(12) Uani 1 1 d .
H3 H 0.4815 0.5043 0.0207 0.097 Uiso 1 1 calc R
C13 C 0.3542(5) 1.0356(2) 0.06592(13) 0.0563(8) Uani 1 1 d .
H13 H 0.2328 1.0025 0.0603 0.068 Uiso 1 1 calc R
C2 C 0.2516(6) 0.6002(3) 0.03019(14) 0.0682(10) Uani 1 1 d .
H2A H 0.1709 0.5694 0.0005 0.082 Uiso 1 1 calc R
C20 C 0.0161(6) 0.8861(3) 0.32638(14) 0.0814(11) Uani 1 1 d .
H20 H 0.0983 0.9427 0.3348 0.098 Uiso 1 1 calc R
C21 C -0.1630(9) 0.8757(5) 0.35878(18) 0.1025(16) Uani 1 1 d .
H21 H -0.2000 0.9249 0.3882 0.123 Uiso 1 1 calc R

loop_
_atom_site_aniso_label
_atom_site_aniso_U_11
_atom_site_aniso_U_22
_atom_site_aniso_U_33
_atom_site_aniso_U_23
_atom_site_aniso_U_13
_atom_site_aniso_U_12
C18 0.0510(18) 0.0706(19) 0.0496(15) 0.0040(14) -0.0111(14) -0.0036(17)
N3 0.106(3) 0.0632(18) 0.107(2) 0.0023(18) -0.019(2) -0.007(2)
C16 0.0546(18) 0.0504(17) 0.0662(19) 0.0060(15) -0.0136(15) -0.0103(16)
N2 0.0504(15) 0.0640(16) 0.0844(19) -0.0047(15) -0.0157(15) -0.0095(15)
C10 0.073(2) 0.0487(17) 0.082(2) -0.0099(17) 0.022(2) -0.0149(17)
C11 0.100(3) 0.0512(19) 0.069(2) -0.0007(17) 0.019(2) -0.007(2)
C12 0.092(3) 0.0585(19) 0.0562(19) 0.0023(16) 0.0006(18) -0.002(2)
C8 0.0471(17) 0.0612(17) 0.0613(17) 0.0073(16) -0.0086(14) -0.0051(15)
N1 0.0602(17) 0.0691(17) 0.0667(16) 0.0018(14) -0.0226(13) -0.0205(16)
C24 0.070(2) 0.0493(17) 0.0668(19) 0.0188(16) -0.0182(17) 0.0041(18)
C19 0.0594(18) 0.0517(16) 0.0429(14) 0.0093(13) -0.0063(14) -0.0053(16)
C17 0.0411(15) 0.0528(15) 0.0486(15) 0.0007(12) -0.0057(13) 0.0010(14)
C7 0.0390(15) 0.0533(16) 0.0453(14) 0.0093(12) -0.0027(12) -0.0068(14)
C6 0.0426(16) 0.0562(16) 0.0471(15) 0.0081(14) 0.0002(13) -0.0100(14)
C15 0.0482(17) 0.0442(14) 0.0500(15) -0.0057(13) -0.0047(13) -0.0027(13)
C9 0.0530(18) 0.0428(16) 0.0646(18) -0.0122(14) 0.0055(15) -0.0001(14)
C14 0.0448(16) 0.0409(14) 0.0530(16) -0.0045(12) 0.0042(13) 0.0003(13)
C1 0.061(2) 0.0537(17) 0.0477(15) 0.0061(14) -0.0015(15) -0.0177(17)
C22 0.093(4) 0.154(5) 0.083(3) 0.054(3) 0.015(3) 0.022(4)
C23 0.058(2) 0.094(3) 0.099(3) 0.057(3) -0.014(2) -0.017(2)
C5 0.0492(18) 0.070(2) 0.073(2) -0.0006(18) 0.0005(16) -0.0075(17)
C4 0.064(2) 0.075(2) 0.099(3) 0.001(2) 0.022(2) 0.002(2)
C3 0.101(3) 0.063(2) 0.079(2) -0.0088(19) 0.032(2) -0.014(2)
C13 0.066(2) 0.0522(17) 0.0505(17) -0.0008(14) 0.0041(15) -0.0014(16)
C2 0.082(3) 0.064(2) 0.0584(19) -0.0044(16) 0.0074(18) -0.028(2)
C20 0.101(3) 0.096(3) 0.0481(17) 0.0136(19) 0.008(2) 0.015(3)
C21 0.121(4) 0.131(4) 0.055(2) 0.011(3) 0.022(3) 0.043(4)

loop_
_atom_type_symbol
_atom_type_description
_atom_type_scat_dispersion_real
_atom_type_scat_dispersion_imag
_atom_type_scat_source
C C 0.0033 0.0016 'International Tables Vol C Tables 4.2.6.8 and 6.1.1.4'
H H 0.0000 0.0000 'International Tables Vol C Tables 4.2.6.8 and 6.1.1.4'
N N 0.0061 0.0033 'International Tables Vol C Tables 4.2.6.8 and 6.1.1.4'

loop_
_geom_angle_atom_site_label_1
_geom_angle_atom_site_label_2
_geom_angle_atom_site_label_3
_geom_angle
C19 C18 C17 114.2(2)
C19 C18 H18A 108.7
C17 C18 H18A 108.7
C19 C18 H18B 108.7
C17 C18 H18B 108.7
H18A C18 H18B 107.6
C24 N3 H3A 120.0
C24 N3 H3B 120.0
H3A N3 H3B 120.0
C15 C16 N2 110.9(3)
C15 C16 H16 124.6
N2 C16 H16 124.6
C16 N2 C9 108.6(3)
C16 N2 H2 125.7
C9 N2 H2 125.7
C11 C10 C9 117.8(3)
C11 C10 H10 121.1
C9 C10 H10 121.1
C10 C11 C12 121.1(3)
C10 C11 H11 119.4
C12 C11 H11 119.4
C13 C12 C11 120.9(3)
C13 C12 H12 119.5
C11 C12 H12 119.5
C7 C8 N1 110.5(3)
C7 C8 H8 124.7
N1 C8 H8 124.7
C1 N1 C8 109.9(2)
C1 N1 H1 125.1
C8 N1 H1 125.1
N3 C24 C19 121.0(3)
N3 C24 C23 117.2(4)
C19 C24 C23 121.4(4)
C24 C19 C20 116.5(3)
C24 C19 C18 125.1(3)
C20 C19 C18 118.3(3)
C7 C17 C15 112.9(2)
C7 C17 C18 110.9(2)
C15 C17 C18 112.6(2)
C7 C17 H17 106.6
C15 C17 H17 106.6
C18 C17 H17 106.6
C8 C7 C6 105.7(3)
C8 C7 C17 127.1(3)
C6 C7 C17 127.2(2)
C5 C6 C1 118.7(3)
C5 C6 C7 134.4(3)
C1 C6 C7 106.9(3)
C16 C15 C14 105.9(3)
C16 C15 C17 128.6(3)
C14 C15 C17 125.3(2)
N2 C9 C10 130.6(3)
N2 C9 C14 107.3(3)
C10 C9 C14 122.1(3)
C13 C14 C9 119.0(3)
C13 C14 C15 133.6(3)
C9 C14 C15 107.3(2)
N1 C1 C2 130.8(3)
N1 C1 C6 107.0(3)
C2 C1 C6 122.2(3)
C21 C22 C23 122.3(5)
C21 C22 H22 118.8
C23 C22 H22 118.8
C22 C23 C24 119.4(4)
C22 C23 H23 120.3
C24 C23 H23 120.3
C4 C5 C6 118.5(3)
C4 C5 H5 120.7
C6 C5 H5 120.7
C3 C4 C5 121.1(4)
C3 C4 H4 119.4
C5 C4 H4 119.4
C2 C3 C4 121.9(4)
C2 C3 H3 119.0
C4 C3 H3 119.0
C12 C13 C14 119.1(3)
C12 C13 H13 120.5
C14 C13 H13 120.5
C3 C2 C1 117.5(3)
C3 C2 H2A 121.2
C1 C2 H2A 121.2
C19 C20 C21 121.3(4)
C19 C20 H20 119.4
C21 C20 H20 119.4
C22 C21 C20 119.0(5)
C22 C21 H21 120.5
C20 C21 H21 120.5

loop_
_geom_bond_atom_site_label_1
_geom_bond_atom_site_label_2
_geom_bond_distance
C18 C19 1.503(4)
C18 C17 1.561(4)
C18 H18A 0.9700
C18 H18B 0.9700
N3 C24 1.354(4)
N3 H3A 0.8600
N3 H3B 0.8600
C16 C15 1.357(4)
C16 N2 1.363(4)
C16 H16 0.9300
N2 C9 1.382(4)
N2 H2 0.8600
C10 C11 1.366(5)
C10 C9 1.395(4)
C10 H10 0.9300
C11 C12 1.405(5)
C11 H11 0.9300
C12 C13 1.375(4)
C12 H12 0.9300
C8 C7 1.357(4)
C8 N1 1.366(4)
C8 H8 0.9300
N1 C1 1.360(4)
N1 H1 0.8600
C24 C19 1.388(4)
C24 C23 1.397(5)
C19 C20 1.403(5)
C17 C7 1.493(4)
C17 C15 1.513(4)
C17 H17 0.9800
C7 C6 1.452(4)
C6 C5 1.390(4)
C6 C1 1.416(4)
C15 C14 1.440(4)
C9 C14 1.400(4)
C14 C13 1.396(4)
C1 C2 1.378(5)
C22 C21 1.342(7)
C22 C23 1.347(7)
C22 H22 0.9300
C23 H23 0.9300
C5 C4 1.386(5)
C5 H5 0.9300
C4 C3 1.380(5)
C4 H4 0.9300
C3 C2 1.364(5)
C3 H3 0.9300
C13 H13 0.9300
C2 H2A 0.9300
C20 C21 1.403(6)
C20 H20 0.9300
C21 H21 0.9300

loop_
_geom_torsion_atom_site_label_1
_geom_torsion_atom_site_label_2
_geom_torsion_atom_site_label_3
_geom_torsion_atom_site_label_4
_geom_torsion
C15 C16 N2 C9 1.1(3)
C9 C10 C11 C12 1.5(5)
C10 C11 C12 C13 -1.6(5)
C7 C8 N1 C1 -0.6(3)
N3 C24 C19 C20 -174.4(3)
C23 C24 C19 C20 -1.8(4)
N3 C24 C19 C18 5.4(4)
C23 C24 C19 C18 178.0(3)
C17 C18 C19 C24 86.8(4)
C17 C18 C19 C20 -93.4(3)
C19 C18 C17 C7 -82.2(3)
C19 C18 C17 C15 150.2(3)
N1 C8 C7 C6 0.6(3)
N1 C8 C7 C17 -177.2(2)
C15 C17 C7 C8 -122.3(3)
C18 C17 C7 C8 110.2(3)
C15 C17 C7 C6 60.3(3)
C18 C17 C7 C6 -67.2(3)
C8 C7 C6 C5 -179.4(3)
C17 C7 C6 C5 -1.6(5)
C8 C7 C6 C1 -0.5(3)
C17 C7 C6 C1 177.4(2)
N2 C16 C15 C14 -0.2(3)
N2 C16 C15 C17 -175.4(3)
C7 C17 C15 C16 -132.8(3)
C18 C17 C15 C16 -6.2(4)
C7 C17 C15 C14 52.9(4)
C18 C17 C15 C14 179.4(3)
C16 N2 C9 C10 177.1(3)
C16 N2 C9 C14 -1.6(3)
C11 C10 C9 N2 -179.1(3)
C11 C10 C9 C14 -0.6(4)
N2 C9 C14 C13 178.5(3)
C10 C9 C14 C13 -0.4(4)
N2 C9 C14 C15 1.5(3)
C10 C9 C14 C15 -177.4(3)
C16 C15 C14 C13 -177.2(3)
C17 C15 C14 C13 -1.8(5)
C16 C15 C14 C9 -0.8(3)
C17 C15 C14 C9 174.6(2)
C8 N1 C1 C2 178.5(3)
C8 N1 C1 C6 0.3(3)
C5 C6 C1 N1 179.3(3)
C7 C6 C1 N1 0.1(3)
C5 C6 C1 C2 0.8(4)
C7 C6 C1 C2 -178.3(3)
C21 C22 C23 C24 -1.4(6)
N3 C24 C23 C22 175.2(3)
C19 C24 C23 C22 2.3(5)
C1 C6 C5 C4 -1.0(4)
C7 C6 C5 C4 177.9(3)
C6 C5 C4 C3 0.6(5)
C5 C4 C3 C2 -0.1(5)
C11 C12 C13 C14 0.6(5)
C9 C14 C13 C12 0.3(4)
C15 C14 C13 C12 176.4(3)
C4 C3 C2 C1 -0.1(5)
N1 C1 C2 C3 -178.3(3)
C6 C1 C2 C3 -0.3(4)
C24 C19 C20 C21 0.4(4)
C18 C19 C20 C21 -179.4(3)
C23 C22 C21 C20 0.1(7)
C19 C20 C21 C22 0.4(6)
